data_2004042
loop_
_publ_author_name
'Laknifli, A.'
'Pierrot, M.'
'Chanon, F.'
'Chanon, M.'

_publ_section_title
;
 Five-, Six- and Seven-Membered-Ring Substituted Thiazolidine-2-thione
;
_journal_issue 10
_journal_name_full 'Acta Crystallographica Section C'
_journal_page_first 2113
_journal_page_last 2116
_journal_paper_doi 10.1107/S010827019500432X
_journal_volume 51
_journal_year 1995
_chemical_formula_sum 'C8 H13 N S2'
_chemical_formula_weight 187.33
_space_group_IT_number 14
_symmetry_cell_setting monoclinic
_symmetry_space_group_name_Hall '-P 2yn'
_symmetry_space_group_name_H-M 'P 1 21/n 1'
_atom_type_scat_source IntTabIV
_cell_angle_alpha 90
_cell_angle_beta 98.02(4)
_cell_angle_gamma 90
_cell_formula_units_Z 4
_cell_length_a 8.629(3)
_cell_length_b 12.282(6)
_cell_length_c 8.844(3)
_cell_measurement_reflns_used 25
_cell_measurement_temperature 293
_cell_measurement_theta_max 16
_cell_measurement_theta_min 14
_cell_volume 928.1(6)
_diffrn_measurement_device 'Enraf-Nonius CAD-4'
_diffrn_measurement_method \w/2\q
_diffrn_radiation_type MoK\a
_diffrn_radiation_wavelength 0.71073
_diffrn_reflns_av_R_equivalents 0.029
_diffrn_reflns_limit_h_max 10
_diffrn_reflns_limit_h_min -10
_diffrn_reflns_limit_k_max 10
_diffrn_reflns_limit_k_min 0
_diffrn_reflns_limit_l_max 14
_diffrn_reflns_limit_l_min 0
_diffrn_reflns_number 1830
_diffrn_reflns_theta_max 25
_diffrn_standards_decay_% 0.1
_diffrn_standards_interval_time 60
_diffrn_standards_number 2
_exptl_absorpt_coefficient_mu 0.490
_exptl_absorpt_correction_type none
_exptl_crystal_colour colourless
_exptl_crystal_density_diffrn 1.341
_exptl_crystal_description 'rectangular prism'
_exptl_crystal_size_max 0.5
_exptl_crystal_size_mid 0.3
_exptl_crystal_size_min 0.2
_refine_diff_density_max 0.477
_refine_diff_density_min 0.427
_refine_ls_extinction_method none
_refine_ls_goodness_of_fit_obs 1.406
_refine_ls_hydrogen_treatment noref
_refine_ls_number_parameters 100
_refine_ls_number_reflns 582
_refine_ls_R_factor_obs 0.047
_refine_ls_shift/esd_max 0.01
_refine_ls_structure_factor_coef F
_refine_ls_weighting_details 'w = 1/\s^2^(F)'
_refine_ls_weighting_scheme calc
_refine_ls_wR_factor_obs 0.052
_reflns_number_observed 582
_reflns_number_total 729
_reflns_observed_criterion I>3\s(I)
_cod_data_source_file na1157.cif
_cod_data_source_block na1157c
_cod_depositor_comments
;
The following automatic conversions were performed:

'_refine_ls_weighting_scheme' value 'w = 1/\s^2^(F)' was changed to
'calc'. New tag '_refine_ls_weighting_details' was created. The value
of the new tag was set to 'w = 1/\s^2^(F)'.

Automatic conversion script
Id: cif_fix_values 3143 2015-03-26 13:38:13Z robertas 
;
_cod_original_cell_volume 928.0(10)
_cod_original_sg_symbol_H-M 'P 21/n'
_cod_database_code 2004042

loop_
_symmetry_equiv_pos_as_xyz
x,y,z
1/2+x,1/2-y,1/2+z
-x,-y,-z
1/2-x,1/2+y,1/2-z

loop_
_atom_site_label
_atom_site_fract_x
_atom_site_fract_y
_atom_site_fract_z
_atom_site_B_iso_or_equiv
S2 0.7680(3) 0.0806(2) 0.3857(3) 4.21(5)
S1 0.8758(3) 0.3110(2) 0.4174(3) 4.83(6)
N3 1.0598(7) 0.1529(5) 0.4653(7) 3.3(2)
C2 0.9108(8) 0.1717(7) 0.4249(8) 2.9(2)
C7 1.283(1) 0.4596(7) 0.330(1) 4.8(2)
C4 1.1669(8) 0.2427(7) 0.5091(8) 3.0(2)
C10 1.3230(9) 0.2181(6) 0.455(1) 3.8(2)
C9 1.4431(9) 0.3109(7) 0.480(1) 4.3(2)
C8 1.430(1) 0.3907(7) 0.350(1) 4.3(2)
C6 1.127(1) 0.3973(7) 0.302(1) 4.3(2)
C5 1.0833(9) 0.3462(6) 0.4460(9) 3.4(2)
H31 1.0999 0.0791 0.4642 4.3
H41 1.1914 0.2539 0.6177 3.9
H51 1.1057 0.4020 0.5229 4.7
H61 1.1381 0.3397 0.2269 5.6
H62 1.0453 0.4443 0.2547 5.6
H71 1.2885 0.5105 0.2467 6.2
H72 1.2825 0.5024 0.4208 6.2
H81 1.5200 0.4373 0.3621 5.9
H82 1.4317 0.3497 0.2568 5.9
H91 1.5471 0.2814 0.4966 5.6
H92 1.4266 0.3498 0.5707 5.6
H101 1.3038 0.2015 0.3473 4.9
H102 1.3673 0.1532 0.5059 4.9

loop_
_geom_angle_atom_site_label_1
_geom_angle_atom_site_label_2
_geom_angle_atom_site_label_3
_geom_angle
_geom_angle_publ_flag
C2 S1 C5 93.8(4) no
S1 C2 S2 122.3(4) no
S2 C2 N3 127.6(6) no
C2 N3 C4 120.2(6) no
N3 C4 C5 106.5(6) no
C4 C5 S1 105.0(5) no
S1 C2 N3 110.1(6) no
C8 C7 C6 116.1(7) no
N3 C4 C10 108.9(6) no
C10 C4 C5 116.4(7) no
C4 C10 C9 114.6(7) no
C10 C9 C8 113.3(7) no
C7 C8 C9 115.4(8) no
C7 C6 C5 112.6(7) no
S1 C5 C6 109.7(5) no
C4 C5 C6 119.4(7) no

loop_
_geom_bond_atom_site_label_1
_geom_bond_atom_site_label_2
_geom_bond_distance
_geom_bond_publ_flag
S1 C2 1.737(8) no
S1 C5 1.825(8) no
S2 C2 1.664(8) no
N3 C2 1.306(9) no
N3 C4 1.460(10) no
C4 C5 1.530(10) no
C7 C8 1.510(10) no
C7 C6 1.540(10) no
C4 C10 1.520(10) no
C10 C9 1.540(10) no
C9 C8 1.500(10) no
C6 C5 1.520(10) no

loop_
_geom_torsion_atom_site_label_1
_geom_torsion_atom_site_label_2
_geom_torsion_atom_site_label_3
_geom_torsion_atom_site_label_4
_geom_torsion
_geom_torsion_publ_flag
S1 C5 C4 N3 21.3(7) no
